data_7239507
loop_
_publ_author_name
'Horike, Satoshi'
'Sugimoto, Masayuki'
'Kongpatpanich, Kanokwan'
'Hijikata, Yuh'
'Inukai, Munehiro'
'Umeyama, Daiki'
'Kitao, Shinji'
'Seto, Makoto'
'Kitagawa, Susumu'

_publ_section_title
;
 Fe2+-based layered porous coordination polymers and soft encapsulation of
 guests via redox activity
;
_journal_issue 11
_journal_name_full 'Journal of Materials Chemistry A'
_journal_page_first 3675
_journal_paper_doi 10.1039/c3ta01414b
_journal_volume 1
_journal_year 2013
_chemical_formula_sum 'C18 H12 Fe I2.5 N2 O4'
_chemical_formula_weight 693.40
_space_group_IT_number 13
_space_group_name_Hall '-P 2yac'
_space_group_name_H-M_alt 'P 1 2/n 1'
_symmetry_cell_setting monoclinic
_symmetry_space_group_name_H-M 'P 1 2/n 1'
_atom_sites_solution_hydrogens geom
_atom_sites_solution_primary direct
_atom_sites_solution_secondary difmap
_audit_creation_method SHELXL-97
_cell_angle_alpha 90.00
_cell_angle_beta 98.09(2)
_cell_angle_gamma 90.00
_cell_formula_units_Z 4
_cell_length_a 10.230(14)
_cell_length_b 11.580(15)
_cell_length_c 17.68(2)
_cell_measurement_temperature 223(2)
_cell_volume 2074(5)
_computing_cell_refinement crystalclear
_computing_data_collection crystalclear
_computing_data_reduction yadokari
_computing_structure_refinement 'SHELXL-97 (Sheldrick, 1997)'
_computing_structure_solution 'SHELXS-97 (Sheldrick, 1990)'
_diffrn_ambient_temperature 223(2)
_diffrn_measured_fraction_theta_full 0.992
_diffrn_measured_fraction_theta_max 0.992
_diffrn_measurement_device_type CCD
_diffrn_measurement_method \w
_diffrn_radiation_monochromator graphite
_diffrn_radiation_source 'fine-focus sealed tube'
_diffrn_radiation_type MoK\a
_diffrn_radiation_wavelength 0.71075
_diffrn_reflns_av_R_equivalents 0.1219
_diffrn_reflns_av_sigmaI/netI 0.1256
_diffrn_reflns_limit_h_max 13
_diffrn_reflns_limit_h_min -13
_diffrn_reflns_limit_k_max 15
_diffrn_reflns_limit_k_min -10
_diffrn_reflns_limit_l_max 22
_diffrn_reflns_limit_l_min -18
_diffrn_reflns_number 15213
_diffrn_reflns_theta_full 27.50
_diffrn_reflns_theta_max 27.50
_diffrn_reflns_theta_min 2.92
_exptl_absorpt_coefficient_mu 4.474
_exptl_absorpt_correction_T_max 0.4681
_exptl_absorpt_correction_T_min 0.4681
_exptl_absorpt_correction_type empirical
_exptl_crystal_colour black
_exptl_crystal_density_diffrn 2.221
_exptl_crystal_density_method 'not measured'
_exptl_crystal_description rod
_exptl_crystal_F_000 1298
_exptl_crystal_size_max 0.20
_exptl_crystal_size_mid 0.20
_exptl_crystal_size_min 0.20
_refine_diff_density_max 4.228
_refine_diff_density_min -1.381
_refine_diff_density_rms 0.323
_refine_ls_extinction_method none
_refine_ls_goodness_of_fit_ref 1.116
_refine_ls_hydrogen_treatment mixed
_refine_ls_matrix_type full
_refine_ls_number_parameters 262
_refine_ls_number_reflns 4720
_refine_ls_number_restraints 0
_refine_ls_restrained_S_all 1.116
_refine_ls_R_factor_all 0.2631
_refine_ls_R_factor_gt 0.1548
_refine_ls_shift/su_max 0.218
_refine_ls_shift/su_mean 0.001
_refine_ls_structure_factor_coef Fsqd
_refine_ls_weighting_details 'calc w=1/[\s^2^(Fo^2^)+(0.2000P)^2^+0.0000P] where P=(Fo^2^+2Fc^2^)/3'
_refine_ls_weighting_scheme calc
_refine_ls_wR_factor_gt 0.3527
_refine_ls_wR_factor_ref 0.4283
_reflns_number_gt 2005
_reflns_number_total 4720
_reflns_threshold_expression >2sigma(I)
_cod_data_source_file c3ta01414b.txt
_cod_data_source_block FeCID-1_Iodine
_cod_original_sg_symbol_H-M P2/n
_cod_original_formula_sum 'C18 H12 Fe I2.50 N2 O4'
_cod_database_code 7239507

loop_
_symmetry_equiv_pos_as_xyz
'x, y, z'
'-x+1/2, y, -z+1/2'
'-x, -y, -z'
'x-1/2, -y, z-1/2'

loop_
_atom_site_label
_atom_site_type_symbol
_atom_site_fract_x
_atom_site_fract_y
_atom_site_fract_z
_atom_site_U_iso_or_equiv
_atom_site_adp_type
_atom_site_occupancy
_atom_site_symmetry_multiplicity
_atom_site_calc_flag
_atom_site_refinement_flags
C1 C -0.0847(13) 0.8980(10) 0.7534(5) 0.055(5) Uani 1 1 d G
H1 H -0.0904 0.9383 0.7069 0.066 Uiso 1 1 calc R
C2 C -0.0897(14) 0.7780(10) 0.7535(5) 0.061(5) Uani 1 1 d G
H2 H -0.0989 0.7373 0.7070 0.074 Uiso 1 1 calc R
C3 C -0.0812(13) 0.7183(7) 0.8222(7) 0.045(4) Uani 1 1 d G
C4 C -0.0676(12) 0.7786(9) 0.8908(5) 0.058(5) Uani 1 1 d G
H3 H -0.0618 0.7382 0.9373 0.069 Uiso 1 1 calc R
C5 C -0.0626(12) 0.8985(9) 0.8907(5) 0.047(4) Uani 1 1 d G
H4 H -0.0534 0.9393 0.9372 0.056 Uiso 1 1 calc R
N1 N -0.0711(11) 0.9582(7) 0.8220(6) 0.056(4) Uani 1 1 d G
N2 N -0.0841(10) 0.3406(7) 0.8262(6) 0.054(4) Uani 1 1 d G
C8 C -0.1276(12) 0.4010(10) 0.8858(6) 0.055(5) Uani 1 1 d G
H5 H -0.1559 0.3606 0.9267 0.067 Uiso 1 1 calc R
C9 C -0.1293(13) 0.5210(9) 0.8850(6) 0.067(6) Uani 1 1 d G
H6 H -0.1588 0.5618 0.9254 0.080 Uiso 1 1 calc R
C10 C -0.0875(12) 0.5807(7) 0.8246(7) 0.050(4) Uani 1 1 d G
C11 C -0.0440(12) 0.5203(9) 0.7649(6) 0.047(4) Uani 1 1 d G
H7 H -0.0157 0.5607 0.7240 0.056 Uiso 1 1 calc R
C12 C -0.0423(11) 0.4003(9) 0.7657(6) 0.070(6) Uani 1 1 d G
H8 H -0.0129 0.3595 0.7253 0.083 Uiso 1 1 calc R
I1 I 1.0000 0.5000 0.5000 0.0784(13) Uani 0.80 2 d SP
Fe1 Fe -0.0659(2) 0.1492(2) 0.82785(14) 0.0459(8) Uani 1 1 d .
I2 I 0.7500 0.0896(8) 0.2500 0.052(6) Uani 0.20 2 d SP
I3 I 0.7612(3) 0.3034(3) 0.31164(19) 0.0788(11) Uani 0.50 1 d P
I4 I 0.763(2) 0.5381(18) 0.400(2) 0.094(7) Uani 0.25 1 d P
O1 O 0.0758(10) 0.1471(11) 0.9328(6) 0.052(3) Uani 1 1 d .
C13 C 0.3156(17) 0.1545(16) 0.9253(11) 0.051(5) Uani 1 1 d .
O2 O 0.1428(11) 0.1606(11) 0.8190(7) 0.057(3) Uani 1 1 d .
C14 C 0.3509(19) 0.1502(18) 1.0056(11) 0.065(6) Uani 1 1 d .
H9 H 0.2848 0.1494 1.0376 0.078 Uiso 1 1 calc R
C15 C 0.4152(17) 0.1548(15) 0.8748(9) 0.045(4) Uani 1 1 d .
H10 H 0.3915 0.1591 0.8215 0.054 Uiso 1 1 calc R
C16 C 0.1717(16) 0.1533(16) 0.8895(11) 0.051(4) Uani 1 1 d .
O3 O 0.6213(12) 0.1542(10) 0.7836(7) 0.050(3) Uani 1 1 d .
C17 C 0.6572(15) 0.1516(13) 0.8584(10) 0.041(4) Uani 1 1 d .
C18 C 0.5842(19) 0.1483(16) 0.9902(10) 0.055(5) Uani 1 1 d .
H11 H 0.6739 0.1490 1.0112 0.065 Uiso 1 1 calc R
C19 C 0.5476(14) 0.1485(14) 0.9073(11) 0.045(4) Uani 1 1 d .
C20 C 0.488(2) 0.147(2) 1.0384(13) 0.077(7) Uani 1 1 d .
H12 H 0.5117 0.1441 1.0917 0.092 Uiso 1 1 calc R
O4 O 0.7764(11) 0.1432(10) 0.8891(6) 0.049(3) Uani 1 1 d .
I5 I 0.752(2) 0.0959(7) 0.2304(14) 0.135(6) Uani 0.40 1 d P
I6 I 0.7552(16) 0.476(2) 0.4008(13) 0.181(11) Uani 0.30 1 d P
I7 I 0.7503(17) 0.5212(16) 0.3893(14) 0.120(6) Uani 0.45 1 d P
I8 I 0.998(3) 0.4562(19) 0.5013(16) 0.069(8) Uiso 0.10 1 d P

loop_
_atom_site_aniso_label
_atom_site_aniso_U_11
_atom_site_aniso_U_22
_atom_site_aniso_U_33
_atom_site_aniso_U_23
_atom_site_aniso_U_13
_atom_site_aniso_U_12
C1 0.058(12) 0.047(11) 0.054(12) -0.007(9) -0.009(9) 0.002(9)
C2 0.067(14) 0.081(16) 0.037(11) -0.012(10) 0.014(8) -0.004(11)
C3 0.032(8) 0.053(10) 0.054(11) -0.008(9) 0.022(7) 0.011(7)
C4 0.038(9) 0.082(15) 0.059(12) -0.021(10) 0.030(8) -0.012(9)
C5 0.060(12) 0.053(11) 0.032(10) 0.016(8) 0.022(8) 0.005(9)
N1 0.031(7) 0.051(9) 0.092(12) 0.002(9) 0.024(7) -0.004(7)
N2 0.028(7) 0.058(10) 0.074(10) 0.002(8) 0.005(7) 0.002(7)
C8 0.062(12) 0.059(12) 0.051(11) -0.019(9) 0.027(9) 0.007(9)
C9 0.051(12) 0.064(14) 0.094(15) -0.016(11) 0.034(11) 0.004(9)
C10 0.036(9) 0.075(13) 0.043(10) -0.011(9) 0.023(7) 0.008(8)
C11 0.042(9) 0.023(8) 0.076(12) 0.017(8) 0.011(8) -0.007(6)
C12 0.044(11) 0.079(15) 0.093(15) -0.018(12) 0.034(10) 0.012(10)
I1 0.0558(19) 0.051(3) 0.133(4) 0.008(3) 0.0272(16) 0.007(2)
Fe1 0.0270(12) 0.0493(15) 0.0658(18) -0.0003(12) 0.0219(11) -0.0019(10)
I2 0.012(5) 0.000(3) 0.141(18) 0.000 0.005(7) 0.000
I3 0.0428(15) 0.082(2) 0.116(3) 0.0091(17) 0.0274(15) 0.0035(13)
I4 0.060(9) 0.062(7) 0.157(18) -0.049(9) 0.007(9) -0.006(6)
O1 0.027(6) 0.070(8) 0.065(7) -0.015(6) 0.029(5) -0.009(6)
C13 0.035(9) 0.054(11) 0.069(13) -0.006(9) 0.022(8) -0.017(8)
O2 0.033(6) 0.071(9) 0.071(9) 0.015(7) 0.027(6) -0.008(6)
C14 0.048(11) 0.087(15) 0.065(14) -0.036(11) 0.030(9) -0.035(11)
C15 0.047(10) 0.060(11) 0.033(9) -0.009(8) 0.023(7) 0.009(8)
C16 0.028(8) 0.068(12) 0.061(12) 0.013(10) 0.016(8) -0.003(8)
O3 0.046(7) 0.049(7) 0.061(8) 0.011(6) 0.028(6) -0.013(5)
C17 0.030(8) 0.028(8) 0.069(12) 0.006(8) 0.016(8) -0.001(6)
C18 0.046(10) 0.070(13) 0.054(12) -0.002(9) 0.028(8) 0.011(9)
C19 0.018(7) 0.037(9) 0.082(13) 0.006(8) 0.008(7) 0.006(6)
C20 0.046(11) 0.102(17) 0.083(15) -0.056(13) 0.013(10) -0.009(11)
O4 0.038(6) 0.046(7) 0.065(8) -0.001(6) 0.013(5) -0.004(5)
I5 0.078(5) 0.138(6) 0.201(18) -0.037(7) 0.065(9) -0.018(5)
I6 0.052(6) 0.39(3) 0.088(7) 0.034(15) -0.029(5) -0.073(11)
I7 0.067(6) 0.147(12) 0.134(10) -0.019(10) -0.023(5) 0.045(7)

loop_
_atom_type_symbol
_atom_type_description
_atom_type_scat_dispersion_real
_atom_type_scat_dispersion_imag
_atom_type_scat_source
C C 0.0033 0.0016 'International Tables Vol C Tables 4.2.6.8 and 6.1.1.4'
H H 0.0000 0.0000 'International Tables Vol C Tables 4.2.6.8 and 6.1.1.4'
N N 0.0061 0.0033 'International Tables Vol C Tables 4.2.6.8 and 6.1.1.4'
O O 0.0106 0.0060 'International Tables Vol C Tables 4.2.6.8 and 6.1.1.4'
Fe Fe 0.3463 0.8444 'International Tables Vol C Tables 4.2.6.8 and 6.1.1.4'
I I -0.4742 1.8119 'International Tables Vol C Tables 4.2.6.8 and 6.1.1.4'

loop_
_geom_angle_atom_site_label_1
_geom_angle_atom_site_label_2
_geom_angle_atom_site_label_3
_geom_angle
_geom_angle_site_symmetry_1
_geom_angle_site_symmetry_3
C2 C1 N1 120.0 . .
C2 C1 H1 120.0 . .
N1 C1 H1 120.0 . .
C1 C2 C3 120.0 . .
C1 C2 H2 120.0 . .
C3 C2 H2 120.0 . .
C2 C3 C4 120.0 . .
C2 C3 C10 121.5(8) . .
C4 C3 C10 118.5(8) . .
C3 C4 C5 120.0 . .
C3 C4 H3 120.0 . .
C5 C4 H3 120.0 . .
C4 C5 N1 120.0 . .
C4 C5 H4 120.0 . .
N1 C5 H4 120.0 . .
C5 N1 C1 120.0 . .
C5 N1 Fe1 117.3(6) . 1_565
C1 N1 Fe1 122.7(6) . 1_565
C8 N2 C12 120.0 . .
C8 N2 Fe1 121.7(6) . .
C12 N2 Fe1 118.1(6) . .
C9 C8 N2 120.0 . .
C9 C8 H5 120.0 . .
N2 C8 H5 120.0 . .
C8 C9 C10 120.0 . .
C8 C9 H6 120.0 . .
C10 C9 H6 120.0 . .
C11 C10 C9 120.0 . .
C11 C10 C3 117.6(8) . .
C9 C10 C3 122.3(8) . .
C10 C11 C12 120.0 . .
C10 C11 H7 120.0 . .
C12 C11 H7 120.0 . .
C11 C12 N2 120.0 . .
C11 C12 H8 120.0 . .
N2 C12 H8 120.0 . .
I8 I1 I8 180(7) . 3_766
I8 I1 I4 82(3) . 3_766
I8 I1 I4 98(3) 3_766 3_766
I8 I1 I4 98(3) . .
I8 I1 I4 82(3) 3_766 .
I4 I1 I4 180.0(8) 3_766 .
I8 I1 I6 83(3) . .
I8 I1 I6 97(3) 3_766 .
I4 I1 I6 165.4(6) 3_766 .
I4 I1 I6 14.6(6) . .
I8 I1 I6 97(3) . 3_766
I8 I1 I6 83(3) 3_766 3_766
I4 I1 I6 14.6(6) 3_766 3_766
I4 I1 I6 165.4(6) . 3_766
I6 I1 I6 179.999(2) . 3_766
I8 I1 I7 94(3) . .
I8 I1 I7 86(3) 3_766 .
I4 I1 I7 175.4(7) 3_766 .
I4 I1 I7 4.6(7) . .
I6 I1 I7 10.7(7) . .
I6 I1 I7 169.3(7) 3_766 .
I8 I1 I7 86(3) . 3_766
I8 I1 I7 94(3) 3_766 3_766
I4 I1 I7 4.6(7) 3_766 3_766
I4 I1 I7 175.4(7) . 3_766
I6 I1 I7 169.3(7) . 3_766
I6 I1 I7 10.7(7) 3_766 3_766
I7 I1 I7 179.999(3) . 3_766
O3 Fe1 O4 112.9(5) 2_556 1_455
O3 Fe1 O2 94.2(5) 2_556 .
O4 Fe1 O2 152.8(5) 1_455 .
O3 Fe1 O1 155.5(4) 2_556 .
O4 Fe1 O1 91.6(4) 1_455 .
O2 Fe1 O1 61.3(4) . .
O3 Fe1 N1 88.9(17) 2_556 1_545
O4 Fe1 N1 88.6(17) 1_455 1_545
O2 Fe1 N1 94.3(18) . 1_545
O1 Fe1 N1 92.1(18) . 1_545
O3 Fe1 N2 86.9(4) 2_556 .
O4 Fe1 N2 88.3(4) 1_455 .
O2 Fe1 N2 91.2(4) . .
O1 Fe1 N2 93.8(4) . .
N1 Fe1 N2 173.4(18) 1_545 .
I5 I2 I3 102(3) 2_655 2_655
I5 I2 I3 55(3) 2_655 .
I3 I2 I3 47.1(2) 2_655 .
I3 I3 I5 73.0(5) 2_655 2_655
I3 I3 I6 128.0(5) 2_655 .
I5 I3 I6 157.9(7) 2_655 .
I3 I3 I2 66.44(11) 2_655 .
I5 I3 I2 6.7(5) 2_655 .
I6 I3 I2 164.5(5) . .
I3 I3 I5 59.3(4) 2_655 .
I5 I3 I5 13.9(9) 2_655 .
I6 I3 I5 171.5(6) . .
I2 I3 I5 7.2(4) . .
I3 I3 I7 118.4(5) 2_655 .
I5 I3 I7 166.9(7) 2_655 .
I6 I3 I7 9.6(8) . .
I2 I3 I7 172.9(5) . .
I5 I3 I7 175.5(6) . .
I3 I3 I4 119.8(6) 2_655 .
I5 I3 I4 166.6(8) 2_655 .
I6 I3 I4 8.7(8) . .
I2 I3 I4 173.2(7) . .
I5 I3 I4 178.2(7) . .
I7 I3 I4 2.7(7) . .
I6 I4 I8 96(3) . 3_766
I6 I4 I1 85(3) . .
I8 I4 I1 10.4(5) 3_766 .
I6 I4 I8 76(3) . .
I8 I4 I8 20.2(9) 3_766 .
I1 I4 I8 9.9(5) . .
I6 I4 I3 32(3) . .
I8 I4 I3 105.9(9) 3_766 .
I1 I4 I3 96.9(7) . .
I8 I4 I3 88.3(8) . .
C16 O1 Fe1 88.0(10) . .
C14 C13 C15 121.2(16) . .
C14 C13 C16 120.9(15) . .
C15 C13 C16 117.9(16) . .
C16 O2 Fe1 91.2(10) . .
C13 C14 C20 120.1(17) . .
C13 C14 H9 120.0 . .
C20 C14 H9 120.0 . .
C19 C15 C13 118.2(16) . .
C19 C15 H10 120.9 . .
C13 C15 H10 120.9 . .
O2 C16 O1 119.4(15) . .
O2 C16 C13 119.9(15) . .
O1 C16 C13 120.7(17) . .
C17 O3 Fe1 177.0(10) . 2_556
O4 C17 O3 123.1(15) . .
O4 C17 C19 120.0(16) . .
O3 C17 C19 116.7(14) . .
C20 C18 C19 120.7(18) . .
C20 C18 H11 119.6 . .
C19 C18 H11 119.6 . .
C15 C19 C18 120.6(15) . .
C15 C19 C17 121.2(16) . .
C18 C19 C17 118.0(14) . .
C18 C20 C14 119(2) . .
C18 C20 H12 120.4 . .
C14 C20 H12 120.4 . .
C17 O4 Fe1 123.2(11) . 1_655
I5 I5 I3 106.6(5) 2_655 2_655
I5 I5 I3 59.5(6) 2_655 .
I3 I5 I3 47.6(2) 2_655 .
I7 I6 I4 22(5) . .
I7 I6 I3 121(5) . .
I4 I6 I3 139(4) . .
I7 I6 I8 109(3) . .
I4 I6 I8 90(2) . .
I3 I6 I8 103.2(8) . .
I7 I6 I1 99(3) . .
I4 I6 I1 80(2) . .
I3 I6 I1 111.1(7) . .
I8 I6 I1 10.2(5) . .
I7 I6 I8 89(3) . 3_766
I4 I6 I8 70(2) . 3_766
I3 I6 I8 118.4(9) . 3_766
I8 I6 I8 20.1(9) . 3_766
I1 I6 I8 9.8(4) . 3_766
I6 I7 I3 49(4) . .
I6 I7 I1 70(3) . .
I3 I7 I1 98.8(4) . .
I6 I7 I8 80(3) . 3_766
I3 I7 I8 107.2(7) . 3_766
I1 I7 I8 9.7(4) . 3_766
I6 I7 I8 61(3) . .
I3 I7 I8 90.5(6) . .
I1 I7 I8 9.5(4) . .
I8 I7 I8 19.2(8) 3_766 .
I1 I8 I8 0.001(10) . 3_766
I1 I8 I4 88(3) . 3_766
I8 I8 I4 88(3) 3_766 3_766
I1 I8 I6 86(3) . .
I8 I8 I6 86(3) 3_766 .
I4 I8 I6 174.0(11) 3_766 .
I1 I8 I4 72(3) . .
I8 I8 I4 72(3) 3_766 .
I4 I8 I4 159.8(9) 3_766 .
I6 I8 I4 14.3(6) . .
I1 I8 I6 74(3) . 3_766
I8 I8 I6 74(3) 3_766 3_766
I4 I8 I6 14.1(7) 3_766 3_766
I6 I8 I6 159.9(9) . 3_766
I4 I8 I6 145.7(10) . 3_766
I1 I8 I7 84(3) . 3_766
I8 I8 I7 84(3) 3_766 3_766
I4 I8 I7 4.0(8) 3_766 3_766
I6 I8 I7 170.3(11) . 3_766
I4 I8 I7 156.2(10) . 3_766
I6 I8 I7 10.8(7) 3_766 3_766
I1 I8 I7 77(3) . .
I8 I8 I7 77(3) 3_766 .
I4 I8 I7 164.2(12) 3_766 .
I6 I8 I7 9.9(7) . .
I4 I8 I7 4.9(7) . .
I6 I8 I7 150.2(11) 3_766 .
I7 I8 I7 160.8(8) 3_766 .

loop_
_geom_bond_atom_site_label_1
_geom_bond_atom_site_label_2
_geom_bond_distance
_geom_bond_site_symmetry_2
C1 C2 1.3900 .
C1 N1 1.3900 .
C1 H1 0.9400 .
C2 C3 1.3900 .
C2 H2 0.9400 .
C3 C4 1.3900 .
C3 C10 1.596(11) .
C4 C5 1.3900 .
C4 H3 0.9400 .
C5 N1 1.3900 .
C5 H4 0.9400 .
N1 Fe1 2.215(9) 1_565
N2 C8 1.3900 .
N2 C12 1.3900 .
N2 Fe1 2.224(9) .
C8 C9 1.3900 .
C8 H5 0.9400 .
C9 C10 1.3900 .
C9 H6 0.9400 .
C10 C11 1.3900 .
C11 C12 1.3900 .
C11 H7 0.9400 .
C12 H8 0.9400 .
I1 I8 0.51(2) .
I1 I8 0.51(2) 3_766
I1 I4 2.83(3) 3_766
I1 I4 2.83(3) .
I1 I6 2.862(17) .
I1 I6 2.862(17) 3_766
I1 I7 3.002(16) .
I1 I7 3.002(16) 3_766
Fe1 O3 1.974(13) 2_556
Fe1 O4 2.067(12) 1_455
Fe1 O2 2.167(12) .
Fe1 O1 2.189(12) .
Fe1 N1 2.214(9) 1_545
I2 I5 0.36(2) 2_655
I2 I3 2.702(9) 2_655
I2 I3 2.702(9) .
I3 I3 2.160(7) 2_655
I3 I5 2.513(11) 2_655
I3 I6 2.55(3) .
I3 I5 2.795(15) .
I3 I7 2.88(2) .
I3 I4 3.13(2) .
I4 I6 0.72(3) .
I4 I8 2.80(4) 3_766
I4 I8 2.94(4) .
O1 C16 1.330(19) .
C13 C14 1.42(3) .
C13 C15 1.45(2) .
C13 C16 1.52(2) .
O2 C16 1.24(2) .
C14 C20 1.44(3) .
C14 H9 0.9400 .
C15 C19 1.40(2) .
C15 H10 0.9400 .
O3 C17 1.321(19) .
O3 Fe1 1.974(13) 2_556
C17 O4 1.267(18) .
C17 C19 1.51(2) .
C18 C20 1.39(3) .
C18 C19 1.46(2) .
C18 H11 0.9400 .
C20 H12 0.9400 .
O4 Fe1 2.067(12) 1_655
I5 I5 0.70(5) 2_655
I5 I3 2.513(11) 2_655
I6 I7 0.56(3) .
I6 I8 2.85(3) .
I6 I8 2.96(3) 3_766
I7 I8 3.01(3) 3_766
I7 I8 3.08(3) .
I8 I8 1.02(5) 3_766
I8 I4 2.80(4) 3_766
I8 I6 2.96(3) 3_766
I8 I7 3.01(3) 3_766

loop_
_geom_torsion_atom_site_label_1
_geom_torsion_atom_site_label_2
_geom_torsion_atom_site_label_3
_geom_torsion_atom_site_label_4
_geom_torsion
_geom_torsion_site_symmetry_1
_geom_torsion_site_symmetry_4
N1 C1 C2 C3 0.0 . .
C1 C2 C3 C4 0.0 . .
C1 C2 C3 C10 179.6(10) . .
C2 C3 C4 C5 0.0 . .
C10 C3 C4 C5 -179.6(10) . .
C3 C4 C5 N1 0.0 . .
C4 C5 N1 C1 0.0 . .
C4 C5 N1 Fe1 178.9(7) . 1_565
C2 C1 N1 C5 0.0 . .
C2 C1 N1 Fe1 -178.8(7) . 1_565
C12 N2 C8 C9 0.0 . .
Fe1 N2 C8 C9 175.7(7) . .
N2 C8 C9 C10 0.0 . .
C8 C9 C10 C11 0.0 . .
C8 C9 C10 C3 -177.2(11) . .
C2 C3 C10 C11 27.9(11) . .
C4 C3 C10 C11 -152.5(7) . .
C2 C3 C10 C9 -154.8(7) . .
C4 C3 C10 C9 24.8(12) . .
C9 C10 C11 C12 0.0 . .
C3 C10 C11 C12 177.4(10) . .
C10 C11 C12 N2 0.0 . .
C8 N2 C12 C11 0.0 . .
Fe1 N2 C12 C11 -175.9(7) . .
C8 N2 Fe1 O3 144.8(7) . 2_556
C12 N2 Fe1 O3 -39.4(6) . 2_556
C8 N2 Fe1 O4 31.8(7) . 1_455
C12 N2 Fe1 O4 -152.4(6) . 1_455
C8 N2 Fe1 O2 -121.0(7) . .
C12 N2 Fe1 O2 54.8(6) . .
C8 N2 Fe1 O1 -59.7(7) . .
C12 N2 Fe1 O1 116.1(6) . .
C8 N2 Fe1 N1 94(14) . 1_545
C12 N2 Fe1 N1 -90(14) . 1_545
I5 I2 I3 I3 -170(5) 2_655 2_655
I3 I2 I3 I5 170(5) 2_655 2_655
I5 I2 I3 I6 -9(5) 2_655 .
I3 I2 I3 I6 160.6(14) 2_655 .
I5 I2 I3 I5 -178.3(9) 2_655 .
I3 I2 I3 I5 -9(4) 2_655 .
I5 I2 I3 I7 -35(5) 2_655 .
I3 I2 I3 I7 134(3) 2_655 .
I5 I2 I3 I4 -13(6) 2_655 .
I3 I2 I3 I4 157(4) 2_655 .
I8 I1 I4 I6 1(5) . .
I8 I1 I4 I6 -179(5) 3_766 .
I4 I1 I4 I6 79(15) 3_766 .
I6 I1 I4 I6 180.004(10) 3_766 .
I7 I1 I4 I6 25(13) . .
I7 I1 I4 I6 -155(13) 3_766 .
I8 I1 I4 I8 180.000(13) . 3_766
I4 I1 I4 I8 -102(18) 3_766 3_766
I6 I1 I4 I8 179(5) . 3_766
I6 I1 I4 I8 -1(5) 3_766 3_766
I7 I1 I4 I8 -155(15) . 3_766
I7 I1 I4 I8 25(15) 3_766 3_766
I8 I1 I4 I8 180.000(12) 3_766 .
I4 I1 I4 I8 78(18) 3_766 .
I6 I1 I4 I8 -1(5) . .
I6 I1 I4 I8 179(5) 3_766 .
I7 I1 I4 I8 25(15) . .
I7 I1 I4 I8 -155(15) 3_766 .
I8 I1 I4 I3 -29(3) . .
I8 I1 I4 I3 151(3) 3_766 .
I4 I1 I4 I3 48(6) 3_766 .
I6 I1 I4 I3 -30(3) . .
I6 I1 I4 I3 150(3) 3_766 .
I7 I1 I4 I3 -5(14) . .
I7 I1 I4 I3 175(14) 3_766 .
I3 I3 I4 I6 162(4) 2_655 .
I5 I3 I4 I6 0(6) 2_655 .
I2 I3 I4 I6 7(7) . .
I5 I3 I4 I6 103(23) . .
I7 I3 I4 I6 102(24) . .
I3 I3 I4 I8 -122.7(10) 2_655 3_766
I5 I3 I4 I8 76(3) 2_655 3_766
I6 I3 I4 I8 75(4) . 3_766
I2 I3 I4 I8 82(4) . 3_766
I5 I3 I4 I8 178(100) . 3_766
I7 I3 I4 I8 177(24) . 3_766
I3 I3 I4 I1 -128.0(7) 2_655 .
I5 I3 I4 I1 70(3) 2_655 .
I6 I3 I4 I1 70(4) . .
I2 I3 I4 I1 77(4) . .
I5 I3 I4 I1 173(23) . .
I7 I3 I4 I1 171(24) . .
I3 I3 I4 I8 -132.8(8) 2_655 .
I5 I3 I4 I8 65(3) 2_655 .
I6 I3 I4 I8 65(4) . .
I2 I3 I4 I8 72(4) . .
I5 I3 I4 I8 168(23) . .
I7 I3 I4 I8 167(24) . .
O3 Fe1 O1 C16 0.5(17) 2_556 .
O4 Fe1 O1 C16 -178.9(10) 1_455 .
O2 Fe1 O1 C16 -1.3(10) . .
N1 Fe1 O1 C16 92.5(19) 1_545 .
N2 Fe1 O1 C16 -90.5(10) . .
O3 Fe1 O2 C16 -177.9(11) 2_556 .
O4 Fe1 O2 C16 6.5(17) 1_455 .
O1 Fe1 O2 C16 1.4(10) . .
N1 Fe1 O2 C16 -88.7(19) 1_545 .
N2 Fe1 O2 C16 95.1(11) . .
C15 C13 C14 C20 1(3) . .
C16 C13 C14 C20 177.7(19) . .
C14 C13 C15 C19 1(3) . .
C16 C13 C15 C19 -176.0(15) . .
Fe1 O2 C16 O1 -2.3(17) . .
Fe1 O2 C16 C13 179.3(15) . .
Fe1 O1 C16 O2 2.2(17) . .
Fe1 O1 C16 C13 -179.3(16) . .
C14 C13 C16 O2 177.8(18) . .
C15 C13 C16 O2 -5(3) . .
C14 C13 C16 O1 -1(3) . .
C15 C13 C16 O1 176.6(16) . .
Fe1 O3 C17 O4 97(20) 2_556 .
Fe1 O3 C17 C19 -78(21) 2_556 .
C13 C15 C19 C18 -3(3) . .
C13 C15 C19 C17 -178.3(15) . .
C20 C18 C19 C15 4(3) . .
C20 C18 C19 C17 179.1(17) . .
O4 C17 C19 C15 -178.5(15) . .
O3 C17 C19 C15 -4(2) . .
O4 C17 C19 C18 7(2) . .
O3 C17 C19 C18 -178.6(14) . .
C19 C18 C20 C14 -2(3) . .
C13 C14 C20 C18 0(3) . .
O3 C17 O4 Fe1 7(2) . 1_655
C19 C17 O4 Fe1 -178.9(10) . 1_655
I3 I3 I5 I5 -170(4) 2_655 2_655
I6 I3 I5 I5 -19(8) . 2_655
I2 I3 I5 I5 0.8(4) . 2_655
I7 I3 I5 I5 -109(9) . 2_655
I4 I3 I5 I5 -110(24) . 2_655
I5 I3 I5 I3 170(4) 2_655 2_655
I6 I3 I5 I3 151(4) . 2_655
I2 I3 I5 I3 171(4) . 2_655
I7 I3 I5 I3 61(8) . 2_655
I4 I3 I5 I3 60(23) . 2_655
I8 I4 I6 I7 -151(13) 3_766 .
I1 I4 I6 I7 -151(13) . .
I8 I4 I6 I7 -151(12) . .
I3 I4 I6 I7 -40(14) . .
I8 I4 I6 I3 -111(3) 3_766 .
I1 I4 I6 I3 -111(3) . .
I8 I4 I6 I3 -111(3) . .
I8 I4 I6 I8 -0.2(17) 3_766 .
I1 I4 I6 I8 -0.1(8) . .
I3 I4 I6 I8 111(3) . .
I8 I4 I6 I1 -0.1(9) 3_766 .
I8 I4 I6 I1 0.1(8) . .
I3 I4 I6 I1 111(3) . .
I1 I4 I6 I8 0.1(9) . 3_766
I8 I4 I6 I8 0.2(17) . 3_766
I3 I4 I6 I8 111(3) . 3_766
I3 I3 I6 I7 -4(4) 2_655 .
I5 I3 I6 I7 -164(4) 2_655 .
I2 I3 I6 I7 -161(3) . .
I5 I3 I6 I7 -152(5) . .
I4 I3 I6 I7 16(5) . .
I3 I3 I6 I4 -20(4) 2_655 .
I5 I3 I6 I4 -180(4) 2_655 .
I2 I3 I6 I4 -177(3) . .
I5 I3 I6 I4 -168(5) . .
I7 I3 I6 I4 -16(5) . .
I3 I3 I6 I8 -125.7(7) 2_655 .
I5 I3 I6 I8 74(2) 2_655 .
I2 I3 I6 I8 77.0(17) . .
I5 I3 I6 I8 86(4) . .
I7 I3 I6 I8 -122(4) . .
I4 I3 I6 I8 -106(4) . .
I3 I3 I6 I1 -119.0(6) 2_655 .
I5 I3 I6 I1 81.0(19) 2_655 .
I2 I3 I6 I1 83.8(16) . .
I5 I3 I6 I1 93(4) . .
I7 I3 I6 I1 -115(4) . .
I4 I3 I6 I1 -99(4) . .
I3 I3 I6 I8 -111.8(9) 2_655 3_766
I5 I3 I6 I8 88(2) 2_655 3_766
I2 I3 I6 I8 91.0(17) . 3_766
I5 I3 I6 I8 100(4) . 3_766
I7 I3 I6 I8 -108(4) . 3_766
I4 I3 I6 I8 -92(4) . 3_766
I8 I1 I6 I7 -169(6) . .
I8 I1 I6 I7 11(6) 3_766 .
I4 I1 I6 I7 -169(5) 3_766 .
I4 I1 I6 I7 11(5) . .
I6 I1 I6 I7 150(10) 3_766 .
I7 I1 I6 I7 180.003(8) 3_766 .
I8 I1 I6 I4 -179(5) . .
I8 I1 I6 I4 1(5) 3_766 .
I4 I1 I6 I4 180.004(9) 3_766 .
I6 I1 I6 I4 139(10) 3_766 .
I7 I1 I6 I4 -11(5) . .
I7 I1 I6 I4 169(5) 3_766 .
I8 I1 I6 I3 -40(3) . .
I8 I1 I6 I3 140(3) 3_766 .
I4 I1 I6 I3 -41(4) 3_766 .
I4 I1 I6 I3 139(4) . .
I6 I1 I6 I3 -82(7) 3_766 .
I7 I1 I6 I3 128(5) . .
I7 I1 I6 I3 -52(5) 3_766 .
I8 I1 I6 I8 180.000(13) 3_766 .
I4 I1 I6 I8 -1(5) 3_766 .
I4 I1 I6 I8 179(5) . .
I6 I1 I6 I8 -41(11) 3_766 .
I7 I1 I6 I8 169(6) . .
I7 I1 I6 I8 -11(6) 3_766 .
I8 I1 I6 I8 180.000(15) . 3_766
I4 I1 I6 I8 179(5) 3_766 3_766
I4 I1 I6 I8 -1(5) . 3_766
I6 I1 I6 I8 139(11) 3_766 3_766
I7 I1 I6 I8 -11(6) . 3_766
I7 I1 I6 I8 169(6) 3_766 3_766
I4 I6 I7 I3 151(11) . .
I8 I6 I7 I3 119(4) . .
I1 I6 I7 I3 121(3) . .
I8 I6 I7 I3 123(2) 3_766 .
I4 I6 I7 I1 29(13) . .
I3 I6 I7 I1 -121(3) . .
I8 I6 I7 I1 -2.1(10) . .
I8 I6 I7 I1 1.9(9) 3_766 .
I4 I6 I7 I8 27(12) . 3_766
I3 I6 I7 I8 -123(2) . 3_766
I8 I6 I7 I8 -4(2) . 3_766
I1 I6 I7 I8 -1.9(9) . 3_766
I4 I6 I7 I8 31(13) . .
I3 I6 I7 I8 -119(4) . .
I1 I6 I7 I8 2.1(10) . .
I8 I6 I7 I8 4(2) 3_766 .
I3 I3 I7 I6 177(4) 2_655 .
I5 I3 I7 I6 28(5) 2_655 .
I2 I3 I7 I6 45(5) . .
I5 I3 I7 I6 118(7) . .
I4 I3 I7 I6 -62(22) . .
I3 I3 I7 I1 -128.8(5) 2_655 .
I5 I3 I7 I1 82(3) 2_655 .
I6 I3 I7 I1 54(3) . .
I2 I3 I7 I1 100(3) . .
I5 I3 I7 I1 172(8) . .
I4 I3 I7 I1 -8(23) . .
I3 I3 I7 I8 -123.8(8) 2_655 3_766
I5 I3 I7 I8 87(3) 2_655 3_766
I6 I3 I7 I8 59(3) . 3_766
I2 I3 I7 I8 105(3) . 3_766
I5 I3 I7 I8 177(8) . 3_766
I4 I3 I7 I8 -3(23) . 3_766
I3 I3 I7 I8 -133.5(7) 2_655 .
I5 I3 I7 I8 78(3) 2_655 .
I6 I3 I7 I8 50(3) . .
I2 I3 I7 I8 95(3) . .
I5 I3 I7 I8 168(8) . .
I4 I3 I7 I8 -13(23) . .
I8 I1 I7 I6 11(6) . .
I8 I1 I7 I6 -169(6) 3_766 .
I4 I1 I7 I6 36(18) 3_766 .
I4 I1 I7 I6 -144(18) . .
I6 I1 I7 I6 180.004(6) 3_766 .
I7 I1 I7 I6 124(10) 3_766 .
I8 I1 I7 I3 -30(3) . .
I8 I1 I7 I3 150(3) 3_766 .
I4 I1 I7 I3 -5(15) 3_766 .
I4 I1 I7 I3 175(15) . .
I6 I1 I7 I3 -41(4) . .
I6 I1 I7 I3 139(4) 3_766 .
I7 I1 I7 I3 83(9) 3_766 .
I8 I1 I7 I8 180.000(14) . 3_766
I4 I1 I7 I8 -156(15) 3_766 3_766
I4 I1 I7 I8 24(15) . 3_766
I6 I1 I7 I8 169(6) . 3_766
I6 I1 I7 I8 -11(6) 3_766 3_766
I7 I1 I7 I8 -67(9) 3_766 3_766
I8 I1 I7 I8 180.000(14) 3_766 .
I4 I1 I7 I8 24(15) 3_766 .
I4 I1 I7 I8 -156(15) . .
I6 I1 I7 I8 -11(6) . .
I6 I1 I7 I8 169(6) 3_766 .
I7 I1 I7 I8 113(9) 3_766 .
I4 I1 I8 I8 -169(38) 3_766 3_766
I4 I1 I8 I8 11(37) . 3_766
I6 I1 I8 I8 11(37) . 3_766
I6 I1 I8 I8 -169(38) 3_766 3_766
I7 I1 I8 I8 9(37) . 3_766
I7 I1 I8 I8 -171(38) 3_766 3_766
I8 I1 I8 I4 169(48) 3_766 3_766
I4 I1 I8 I4 179.999(4) . 3_766
I6 I1 I8 I4 -179.8(12) . 3_766
I6 I1 I8 I4 0.2(12) 3_766 3_766
I7 I1 I8 I4 178.1(12) . 3_766
I7 I1 I8 I4 -1.9(12) 3_766 3_766
I8 I1 I8 I6 -11(46) 3_766 .
I4 I1 I8 I6 179.8(12) 3_766 .
I4 I1 I8 I6 -0.2(12) . .
I6 I1 I8 I6 179.999(2) 3_766 .
I7 I1 I8 I6 -2.1(10) . .
I7 I1 I8 I6 177.9(10) 3_766 .
I8 I1 I8 I4 -11(49) 3_766 .
I4 I1 I8 I4 180.001(3) 3_766 .
I6 I1 I8 I4 0.2(12) . .
I6 I1 I8 I4 -179.8(12) 3_766 .
I7 I1 I8 I4 -1.9(12) . .
I7 I1 I8 I4 178.1(12) 3_766 .
I8 I1 I8 I6 169(45) 3_766 3_766
I4 I1 I8 I6 -0.2(12) 3_766 3_766
I4 I1 I8 I6 179.8(12) . 3_766
I6 I1 I8 I6 180.001(2) . 3_766
I7 I1 I8 I6 177.9(10) . 3_766
I7 I1 I8 I6 -2.1(10) 3_766 3_766
I8 I1 I8 I7 171(43) 3_766 3_766
I4 I1 I8 I7 1.9(12) 3_766 3_766
I4 I1 I8 I7 -178.1(12) . 3_766
I6 I1 I8 I7 -177.9(10) . 3_766
I6 I1 I8 I7 2.1(10) 3_766 3_766
I7 I1 I8 I7 179.999(2) . 3_766
I8 I1 I8 I7 -9(44) 3_766 .
I4 I1 I8 I7 -178.1(12) 3_766 .
I4 I1 I8 I7 1.9(12) . .
I6 I1 I8 I7 2.1(10) . .
I6 I1 I8 I7 -177.9(10) 3_766 .
I7 I1 I8 I7 180.001(2) 3_766 .
I7 I6 I8 I1 12(6) . .
I4 I6 I8 I1 1(5) . .
I3 I6 I8 I1 142(3) . .
I8 I6 I8 I1 0.000(7) 3_766 .
I7 I6 I8 I8 12(6) . 3_766
I4 I6 I8 I8 1(5) . 3_766
I3 I6 I8 I8 142(3) . 3_766
I1 I6 I8 I8 0.000(10) . 3_766
I7 I6 I8 I4 13(15) . 3_766
I4 I6 I8 I4 2(16) . 3_766
I3 I6 I8 I4 143(14) . 3_766
I1 I6 I8 I4 2(12) . 3_766
I8 I6 I8 I4 2(12) 3_766 3_766
I7 I6 I8 I4 11(6) . .
I3 I6 I8 I4 141(4) . .
I1 I6 I8 I4 -1(5) . .
I8 I6 I8 I4 -1(5) 3_766 .
I7 I6 I8 I6 12(6) . 3_766
I4 I6 I8 I6 1(5) . 3_766
I3 I6 I8 I6 142(3) . 3_766
I1 I6 I8 I6 0.003(7) . 3_766
I8 I6 I8 I6 0.003(2) 3_766 3_766
I7 I6 I8 I7 24(12) . 3_766
I4 I6 I8 I7 13(9) . 3_766
I3 I6 I8 I7 154(8) . 3_766
I1 I6 I8 I7 12(6) . 3_766
I8 I6 I8 I7 12(6) 3_766 3_766
I4 I6 I8 I7 -11(6) . .
I3 I6 I8 I7 130(5) . .
I1 I6 I8 I7 -12(6) . .
I8 I6 I8 I7 -12(6) 3_766 .
I6 I4 I8 I1 -179(5) . .
I8 I4 I8 I1 0.000(6) 3_766 .
I3 I4 I8 I1 151(3) . .
I6 I4 I8 I8 -179(5) . 3_766
I1 I4 I8 I8 0.000(11) . 3_766
I3 I4 I8 I8 151(3) . 3_766
I6 I4 I8 I4 -179(5) . 3_766
I8 I4 I8 I4 -0.002(2) 3_766 3_766
I1 I4 I8 I4 -0.003(8) . 3_766
I3 I4 I8 I4 151(3) . 3_766
I8 I4 I8 I6 179(5) 3_766 .
I1 I4 I8 I6 179(5) . .
I3 I4 I8 I6 -30(3) . .
I6 I4 I8 I6 -180(3) . 3_766
I8 I4 I8 I6 0(2) 3_766 3_766
I1 I4 I8 I6 0(2) . 3_766
I3 I4 I8 I6 150(2) . 3_766
I6 I4 I8 I7 -175(4) . 3_766
I8 I4 I8 I7 5(3) 3_766 3_766
I1 I4 I8 I7 5(3) . 3_766
I3 I4 I8 I7 155(3) . 3_766
I6 I4 I8 I7 23(11) . .
I8 I4 I8 I7 -158(14) 3_766 .
I1 I4 I8 I7 -158(14) . .
I3 I4 I8 I7 -7(13) . .
I6 I7 I8 I1 -168(6) . .
I3 I7 I8 I1 151(3) . .
I8 I7 I8 I1 0.000(6) 3_766 .
I6 I7 I8 I8 -168(6) . 3_766
I3 I7 I8 I8 151(3) . 3_766
I1 I7 I8 I8 0.000(12) . 3_766
I6 I7 I8 I4 -175(6) . 3_766
I3 I7 I8 I4 144(6) . 3_766
I1 I7 I8 I4 -7(4) . 3_766
I8 I7 I8 I4 -7(4) 3_766 3_766
I3 I7 I8 I6 -41(4) . .
I1 I7 I8 I6 168(6) . .
I8 I7 I8 I6 168(6) 3_766 .
I6 I7 I8 I4 -146(16) . .
I3 I7 I8 I4 172(14) . .
I1 I7 I8 I4 22(13) . .
I8 I7 I8 I4 22(13) 3_766 .
I6 I7 I8 I6 -172(4) . 3_766
I3 I7 I8 I6 147(2) . 3_766
I1 I7 I8 I6 -4(2) . 3_766
I8 I7 I8 I6 -4(2) 3_766 3_766
I6 I7 I8 I7 -168(6) . 3_766
I3 I7 I8 I7 151(3) . 3_766
I1 I7 I8 I7 -0.002(8) . 3_766
I8 I7 I8 I7 -0.002(2) 3_766 3_766
